data_2219115
loop_
_publ_author_name
'Muhammad, Niaz'
'Tahir, M. Nawaz'
'Ali, Saqib'
Zia-ur-Rehman

_publ_section_title
<i>catena</i>-Poly[[trimethyltin(IV)]-\m-[(<i>E</i>)-2-methyl-3-(3-methylphenyl)acrylato-\k^2^<i>O</i>:<i>O</i>']]
_journal_coeditor_code NG2468
_journal_issue 8
_journal_name_full 'Acta Crystallographica Section E'
_journal_page_first m978
_journal_paper_doi 10.1107/S1600536808019533
_journal_volume 64
_journal_year 2008
_chemical_formula_iupac '[Sn (C H3)3 (C11 H11 O2)]'
_chemical_formula_moiety 'C14 H20 O2 Sn'
_chemical_formula_sum 'C14 H20 O2 Sn'
_chemical_formula_weight 339.01
_chemical_name_systematic
;
<i>catena</i>-Poly[[trimethyltin(IV)]-\m-[(<i>E</i>)-2-methyl-3-\
(3-methylphenyl)acrylato-\k^2^<i>O</i>:<i>O</i>']]
;
_space_group_IT_number 15
_symmetry_cell_setting monoclinic
_symmetry_space_group_name_Hall '-C 2yc'
_symmetry_space_group_name_H-M 'C 1 2/c 1'
_atom_sites_solution_hydrogens geom
_atom_sites_solution_primary direct
_atom_sites_solution_secondary difmap
_audit_creation_method SHELXL-97
_cell_angle_alpha 90
_cell_angle_beta 101.301(2)
_cell_angle_gamma 90
_cell_formula_units_Z 8
_cell_length_a 12.9530(6)
_cell_length_b 9.8756(4)
_cell_length_c 24.0728(10)
_cell_measurement_reflns_used 3348
_cell_measurement_temperature 296(2)
_cell_measurement_theta_max 27.11
_cell_measurement_theta_min 2.61
_cell_volume 3019.7(2)
_computing_cell_refinement 'APEX2 (Bruker, 2007)'
_computing_data_collection 'APEX2 (Bruker, 2007)'
_computing_data_reduction 'SAINT (Bruker, 2007)'
_computing_molecular_graphics 'ORTEP-3 for Windows (Farrugia, 1997)'
_computing_publication_material
;
WinGX (Farrugia, 1999) and PLATON (Spek,
2003)
;
_computing_structure_refinement 'SHELXL97 (Sheldrick, 2008)'
_computing_structure_solution 'SHELXS97 (Sheldrick, 2008)'
_diffrn_ambient_temperature 296(2)
_diffrn_detector_area_resol_mean 7.5
_diffrn_measured_fraction_theta_full 0.994
_diffrn_measured_fraction_theta_max 0.994
_diffrn_measurement_device_type 'Bruker Kappa APEXII CCD'
_diffrn_measurement_method '\w sans'
_diffrn_radiation_monochromator graphite
_diffrn_radiation_source 'fine-focus sealed tube'
_diffrn_radiation_type MoK\a
_diffrn_radiation_wavelength 0.71073
_diffrn_reflns_av_R_equivalents 0.0232
_diffrn_reflns_av_sigmaI/netI 0.0194
_diffrn_reflns_limit_h_max 15
_diffrn_reflns_limit_h_min -16
_diffrn_reflns_limit_k_max 12
_diffrn_reflns_limit_k_min -7
_diffrn_reflns_limit_l_max 30
_diffrn_reflns_limit_l_min -30
_diffrn_reflns_number 14486
_diffrn_reflns_theta_full 27.17
_diffrn_reflns_theta_max 27.17
_diffrn_reflns_theta_min 2.61
_diffrn_standards_number 0
_exptl_absorpt_coefficient_mu 1.682
_exptl_absorpt_correction_T_max 0.781
_exptl_absorpt_correction_T_min 0.705
_exptl_absorpt_correction_type multi-scan
_exptl_absorpt_process_details '(SADABS; Bruker, 2005)'
_exptl_crystal_colour Colourless
_exptl_crystal_density_diffrn 1.491
_exptl_crystal_density_method 'not measured'
_exptl_crystal_description prismatic
_exptl_crystal_F_000 1360
_exptl_crystal_size_max 0.25
_exptl_crystal_size_mid 0.18
_exptl_crystal_size_min 0.15
_refine_diff_density_max 0.633
_refine_diff_density_min -0.407
_refine_ls_extinction_method none
_refine_ls_goodness_of_fit_ref 1.009
_refine_ls_hydrogen_treatment constr
_refine_ls_matrix_type full
_refine_ls_number_parameters 145
_refine_ls_number_reflns 3348
_refine_ls_number_restraints 0
_refine_ls_restrained_S_all 1.009
_refine_ls_R_factor_all 0.0309
_refine_ls_R_factor_gt 0.0236
_refine_ls_shift/su_max 0.001
_refine_ls_shift/su_mean 0.000
_refine_ls_structure_factor_coef Fsqd
_refine_ls_weighting_details 'calc w=1/[\s^2^(Fo^2^)+(0.0374P)^2^+3.5913P] where P=(Fo^2^+2Fc^2^)/3'
_refine_ls_weighting_scheme calc
_refine_ls_wR_factor_gt 0.0614
_refine_ls_wR_factor_ref 0.0681
_reflns_number_gt 2874
_reflns_number_total 3348
_reflns_threshold_expression I>2\s(I)
_cod_data_source_file ng2468.cif
_cod_data_source_block I
_cod_original_sg_symbol_H-M 'C 2/c'
_cod_database_code 2219115
_cod_database_fobs_code 2219115

loop_
_symmetry_equiv_pos_site_id
_symmetry_equiv_pos_as_xyz
1 x,y,z
2 -x,y,1/2-z
3 -x,-y,-z
4 x,-y,1/2+z
5 1/2+x,1/2+y,z
6 1/2-x,1/2+y,1/2-z
7 1/2-x,1/2-y,-z
8 1/2+x,1/2-y,1/2+z

loop_
_atom_site_aniso_label
_atom_site_aniso_U_11
_atom_site_aniso_U_22
_atom_site_aniso_U_33
_atom_site_aniso_U_12
_atom_site_aniso_U_13
_atom_site_aniso_U_23
Sn1 0.04380(10) 0.03150(10) 0.04220(10) -0.00250(10) 0.01690(10) -0.00260(10)
O1 0.0662(12) 0.0339(9) 0.0574(11) -0.0025(9) 0.0322(10) 0.0049(8)
O2 0.0681(13) 0.0464(11) 0.0518(11) 0.0016(9) 0.0307(10) -0.0030(9)
C1 0.0445(14) 0.0348(12) 0.0393(12) -0.0037(11) 0.0131(11) -0.0012(10)
C2 0.0499(15) 0.0326(12) 0.0405(13) -0.0067(11) 0.0152(11) 0.0005(10)
C3 0.086(2) 0.0339(14) 0.0670(19) -0.0010(14) 0.0383(18) 0.0022(13)
C4 0.0512(15) 0.0386(13) 0.0409(13) -0.0029(12) 0.0162(11) 0.0015(11)
C5 0.0548(16) 0.0507(16) 0.0432(14) -0.0101(13) 0.0196(12) -0.0023(12)
C6 0.063(2) 0.082(2) 0.0602(19) 0.0021(18) 0.0278(16) 0.0043(18)
C7 0.068(2) 0.126(4) 0.078(3) -0.014(2) 0.041(2) -0.008(3)
C8 0.083(3) 0.115(3) 0.0525(19) -0.036(2) 0.0324(19) 0.002(2)
C9 0.081(2) 0.075(2) 0.0420(16) -0.0339(19) 0.0099(15) 0.0009(15)
C10 0.0604(18) 0.0567(18) 0.0434(14) -0.0169(14) 0.0111(13) 0.0004(13)
C11 0.121(4) 0.100(3) 0.053(2) -0.040(3) 0.003(2) 0.023(2)
C12 0.085(2) 0.0397(15) 0.075(2) 0.0003(15) 0.0463(19) -0.0039(14)
C13 0.0519(16) 0.0603(18) 0.0517(16) -0.0072(14) 0.0099(13) -0.0042(14)
C14 0.0489(16) 0.0635(19) 0.0629(18) -0.0053(14) 0.0095(14) 0.0069(15)

loop_
_atom_site_type_symbol
_atom_site_label
_atom_site_fract_x
_atom_site_fract_y
_atom_site_fract_z
_atom_site_U_iso_or_equiv
_atom_site_thermal_displace_type
_atom_site_occupancy
Sn Sn1 0.284290(10) -0.16993(2) 0.228160(10) 0.03800(10) Uani 1.000
O O1 0.32929(16) -0.03474(18) 0.16907(8) 0.0498(6) Uani 1.000
O O2 0.26730(17) 0.1483(2) 0.20361(9) 0.0529(7) Uani 1.000
C C1 0.3143(2) 0.0940(3) 0.17022(10) 0.0389(7) Uani 1.000
C C2 0.3576(2) 0.1747(2) 0.12708(11) 0.0401(8) Uani 1.000
C C3 0.3324(3) 0.3224(3) 0.12430(15) 0.0591(10) Uani 1.000
C C4 0.4185(2) 0.1119(3) 0.09665(11) 0.0426(8) Uani 1.000
C C5 0.4713(2) 0.1667(3) 0.05244(12) 0.0482(9) Uani 1.000
C C6 0.5691(3) 0.1139(4) 0.04886(14) 0.0663(11) Uani 1.000
C C7 0.6223(3) 0.1596(5) 0.00784(19) 0.0870(18) Uani 1.000
C C8 0.5750(3) 0.2546(5) -0.03080(15) 0.0809(15) Uani 1.000
C C9 0.4775(3) 0.3064(4) -0.02935(13) 0.0663(11) Uani 1.000
C C10 0.4254(3) 0.2612(3) 0.01229(12) 0.0534(10) Uani 1.000
C C11 0.42742(14) 0.40923(17) -0.07152(7) 0.0932(18) Uani 1.000
C C12 0.35163(14) -0.33276(17) 0.19080(7) 0.0624(11) Uani 1.000
C C13 0.38060(14) -0.08820(17) 0.30121(7) 0.0547(10) Uani 1.000
C C14 0.12000(14) -0.14855(17) 0.20410(7) 0.0586(10) Uani 1.000
H H3A 0.33496 0.35644 0.16190 0.0885 Uiso 1.000
H H3B 0.26305 0.33584 0.10207 0.0885 Uiso 1.000
H H3C 0.38277 0.36974 0.10716 0.0885 Uiso 1.000
H H4 0.42933 0.02018 0.10434 0.0511 Uiso 1.000
H H6 0.59915 0.04728 0.07422 0.0792 Uiso 1.000
H H7 0.68900 0.12660 0.00642 0.1042 Uiso 1.000
H H8 0.61025 0.28430 -0.05866 0.0972 Uiso 1.000
H H10 0.35872 0.29454 0.01336 0.0640 Uiso 1.000
H H11A 0.37070 0.45259 -0.05805 0.1396 Uiso 1.000
H H11B 0.40055 0.36550 -0.10702 0.1396 Uiso 1.000
H H11C 0.47878 0.47577 -0.07662 0.1396 Uiso 1.000
H H12A 0.30201 -0.40592 0.18350 0.0935 Uiso 1.000
H H12B 0.41411 -0.36295 0.21610 0.0935 Uiso 1.000
H H12C 0.36936 -0.30341 0.15582 0.0935 Uiso 1.000
H H13A 0.34336 -0.01717 0.31612 0.0820 Uiso 1.000
H H13B 0.44368 -0.05221 0.29160 0.0820 Uiso 1.000
H H13C 0.39864 -0.15800 0.32919 0.0820 Uiso 1.000
H H14A 0.09961 -0.06049 0.21497 0.0879 Uiso 1.000
H H14B 0.08599 -0.21672 0.22256 0.0879 Uiso 1.000
H H14C 0.09943 -0.15869 0.16378 0.0879 Uiso 1.000

loop_
_atom_type_symbol
_atom_type_description
_atom_type_scat_dispersion_real
_atom_type_scat_dispersion_imag
_atom_type_scat_source
C C 0.0033 0.0016 'International Tables Vol C Tables 4.2.6.8 and 6.1.1.4'
H H 0.0000 0.0000 'International Tables Vol C Tables 4.2.6.8 and 6.1.1.4'
O O 0.0106 0.0060 'International Tables Vol C Tables 4.2.6.8 and 6.1.1.4'
Sn Sn -0.6537 1.4246 'International Tables Vol C Tables 4.2.6.8 and 6.1.1.4'

loop_
_geom_angle_atom_site_label_1
_geom_angle_atom_site_label_2
_geom_angle_atom_site_label_3
_geom_angle_site_symmetry_1
_geom_angle_site_symmetry_3
_geom_angle
_geom_angle_publ_flag
O1 Sn1 C12 . . 90.17(7) yes
O1 Sn1 C13 . . 97.09(7) yes
O1 Sn1 C14 . . 98.56(7) yes
O1 Sn1 O2 . 6_545 175.64(7) yes
C12 Sn1 C13 . . 114.87(7) yes
C12 Sn1 C14 . . 116.04(7) yes
C13 Sn1 C14 . . 126.36(7) yes
Sn1 O1 C1 . . 123.13(17) no
Sn1 O2 C1 6_555 . 159.7(2) no
O1 C1 O2 . . 122.9(2) no
O1 C1 C2 . . 115.5(2) no
O2 C1 C2 . . 121.5(3) no
C1 C2 C3 . . 116.2(2) no
C1 C2 C4 . . 118.4(2) no
C3 C2 C4 . . 125.4(3) no
C2 C4 C5 . . 129.4(3) no
C4 C5 C6 . . 117.7(3) no
C4 C5 C10 . . 123.5(3) no
C6 C5 C10 . . 118.7(3) no
C5 C6 C7 . . 120.6(3) no
C6 C7 C8 . . 119.1(4) no
C7 C8 C9 . . 121.8(4) no
C8 C9 C10 . . 118.7(3) no
C8 C9 C11 . . 121.2(3) no
C10 C9 C11 . . 120.2(3) no
C5 C10 C9 . . 121.1(3) no
C2 C3 H3A . . 109.00 no
C2 C3 H3B . . 109.00 no
C2 C3 H3C . . 110.00 no
H3A C3 H3B . . 109.00 no
H3A C3 H3C . . 110.00 no
H3B C3 H3C . . 109.00 no
C2 C4 H4 . . 115.00 no
C5 C4 H4 . . 115.00 no
C5 C6 H6 . . 120.00 no
C7 C6 H6 . . 120.00 no
C6 C7 H7 . . 120.00 no
C8 C7 H7 . . 120.00 no
C7 C8 H8 . . 119.00 no
C9 C8 H8 . . 119.00 no
C5 C10 H10 . . 119.00 no
C9 C10 H10 . . 119.00 no
C9 C11 H11A . . 109.00 no
C9 C11 H11B . . 109.00 no
C9 C11 H11C . . 109.00 no
H11A C11 H11B . . 109.00 no
H11A C11 H11C . . 109.00 no
H11B C11 H11C . . 109.00 no
Sn1 C12 H12A . . 109.00 no
Sn1 C12 H12B . . 109.00 no
Sn1 C12 H12C . . 109.00 no
H12A C12 H12B . . 109.00 no
H12A C12 H12C . . 109.00 no
H12B C12 H12C . . 109.00 no
Sn1 C13 H13A . . 109.00 no
Sn1 C13 H13B . . 109.00 no
Sn1 C13 H13C . . 109.00 no
H13A C13 H13B . . 109.00 no
H13A C13 H13C . . 109.00 no
H13B C13 H13C . . 109.00 no
Sn1 C14 H14A . . 109.00 no
Sn1 C14 H14B . . 109.00 no
Sn1 C14 H14C . . 109.00 no
H14A C14 H14B . . 109.00 no
H14A C14 H14C . . 109.00 no
H14B C14 H14C . . 109.00 no

loop_
_geom_bond_atom_site_label_1
_geom_bond_atom_site_label_2
_geom_bond_site_symmetry_2
_geom_bond_distance
_geom_bond_publ_flag
Sn1 O1 . 2.1144(19) yes
Sn1 C12 . 2.1126(17) yes
Sn1 C13 . 2.1072(17) yes
Sn1 C14 . 2.1037(18) yes
Sn1 O2 6_545 2.607(2) yes
O1 C1 . 1.287(3) no
O2 C1 . 1.223(3) no
C1 C2 . 1.502(4) no
C2 C3 . 1.493(4) no
C2 C4 . 1.330(4) no
C4 C5 . 1.476(4) no
C5 C6 . 1.388(5) no
C5 C10 . 1.391(4) no
C6 C7 . 1.386(6) no
C7 C8 . 1.378(6) no
C8 C9 . 1.369(6) no
C9 C10 . 1.387(5) no
C9 C11 . 1.492(4) no
C3 H3A . 0.9600 no
C3 H3B . 0.9600 no
C3 H3C . 0.9600 no
C4 H4 . 0.9300 no
C6 H6 . 0.9300 no
C7 H7 . 0.9300 no
C8 H8 . 0.9300 no
C10 H10 . 0.9300 no
C11 H11A . 0.9600 no
C11 H11B . 0.9600 no
C11 H11C . 0.9600 no
C12 H12A . 0.9600 no
C12 H12B . 0.9600 no
C12 H12C . 0.9600 no
C13 H13A . 0.9600 no
C13 H13B . 0.9600 no
C13 H13C . 0.9600 no
C14 H14A . 0.9600 no
C14 H14B . 0.9600 no
C14 H14C . 0.9600 no

loop_
_geom_hbond_atom_site_label_D
_geom_hbond_atom_site_label_H
_geom_hbond_atom_site_label_A
_geom_hbond_distance_DH
_geom_hbond_distance_HA
_geom_hbond_distance_DA
_geom_hbond_angle_DHA
_geom_hbond_publ_flag
C4 H4 O1 0.9300 2.2800 2.695(3) 107.00 no

loop_
_geom_torsion_atom_site_label_1
_geom_torsion_atom_site_label_2
_geom_torsion_atom_site_label_3
_geom_torsion_atom_site_label_4
_geom_torsion_site_symmetry_1
_geom_torsion_site_symmetry_3
_geom_torsion_site_symmetry_4
_geom_torsion
_geom_torsion_publ_flag
C12 Sn1 O1 C1 . . . -176.6(2) no
C13 Sn1 O1 C1 . . . -61.5(2) no
C14 Sn1 O1 C1 . . . 67.0(2) no
C12 Sn1 O2 C1 . 6_545 6_545 -157.4(5) no
C13 Sn1 O2 C1 . 6_545 6_545 87.2(5) no
C14 Sn1 O2 C1 . 6_545 6_545 -40.4(5) no
Sn1 O1 C1 O2 . . . -4.3(4) no
Sn1 O1 C1 C2 . . . 176.30(16) no
Sn1 O2 C1 O1 6_555 . . 146.2(4) no
Sn1 O2 C1 C2 6_555 . . -34.4(7) no
O1 C1 C2 C3 . . . 174.6(3) no
O1 C1 C2 C4 . . . -8.5(4) no
O2 C1 C2 C3 . . . -4.8(4) no
O2 C1 C2 C4 . . . 172.1(3) no
C1 C2 C4 C5 . . . -179.4(3) no
C3 C2 C4 C5 . . . -2.8(5) no
C2 C4 C5 C6 . . . 145.1(3) no
C2 C4 C5 C10 . . . -39.2(5) no
C4 C5 C6 C7 . . . 179.2(3) no
C10 C5 C6 C7 . . . 3.3(5) no
C4 C5 C10 C9 . . . -178.1(3) no
C6 C5 C10 C9 . . . -2.5(5) no
C5 C6 C7 C8 . . . -2.5(6) no
C6 C7 C8 C9 . . . 0.9(7) no
C7 C8 C9 C10 . . . -0.1(6) no
C7 C8 C9 C11 . . . 180.0(4) no
C8 C9 C10 C5 . . . 0.9(5) no
C11 C9 C10 C5 . . . -179.2(3) no
